data_7158444
loop_
_publ_author_name
'Zhang, Yuan'
'Liu, Zhiqi'
'Zhu, Tingyu'
'Huang, Ying'
'Fan, Weibin'
'Huang, Deguang'

_publ_section_title
;
 Synthesis of methylene-bridged \a,\b-unsaturated ketones:
 \a-C<sub>sp<sup>3</sup></sub>-H methylenation of aromatic ketones using
 Selectfluor as a mild oxidant.
;
_journal_issue 2
_journal_name_full 'Organic &amp; biomolecular chemistry'
_journal_page_first 415
_journal_page_last 419
_journal_paper_doi 10.1039/d1ob02043a
_journal_volume 20
_journal_year 2022
_chemical_formula_moiety 'C18 H14 N2 O2'
_chemical_formula_sum 'C18 H14 N2 O2'
_chemical_formula_weight 290.31
_space_group_crystal_system monoclinic
_space_group_IT_number 15
_space_group_name_Hall '-C 2yc'
_space_group_name_H-M_alt 'C 1 2/c 1'
_atom_sites_solution_hydrogens geom
_audit_creation_method SHELXL-2018/3
_audit_update_record
;
2021-10-13 deposited with the CCDC.	2021-12-06 downloaded from the CCDC.
;
_cell_angle_alpha 90
_cell_angle_beta 99.220(2)
_cell_angle_gamma 90
_cell_formula_units_Z 8
_cell_length_a 16.6926(3)
_cell_length_b 6.67230(10)
_cell_length_c 26.1236(7)
_cell_measurement_reflns_used 5434
_cell_measurement_temperature 150(2)
_cell_measurement_theta_max 71.8670
_cell_measurement_theta_min 5.3540
_cell_volume 2872.00(10)
_computing_cell_refinement 'CrysAlisPro 1.171.40.68a (Rigaku OD, 2019)'
_computing_data_collection 'CrysAlisPro 1.171.40.68a (Rigaku OD, 2019)'
_computing_data_reduction 'CrysAlisPro 1.171.40.68a (Rigaku OD, 2019)'
_computing_molecular_graphics 'Bruker SHELXTL'
_computing_publication_material 'Bruker SHELXTL'
_computing_structure_refinement 'SHELXL-2018/3 (Sheldrick, 2018)'
_computing_structure_solution 'SHELXT 2018/2 (Sheldrick, 2018)'
_diffrn_ambient_temperature 150(2)
_diffrn_detector_area_resol_mean 10.5594
_diffrn_measured_fraction_theta_full 1.000
_diffrn_measured_fraction_theta_max 0.997
_diffrn_measurement_device_type 'SuperNova, Dual, Cu at home/near, Atlas'
_diffrn_measurement_method '\w scans'
_diffrn_radiation_type CuK\a
_diffrn_radiation_wavelength 1.54184
_diffrn_reflns_av_R_equivalents 0.0195
_diffrn_reflns_av_unetI/netI 0.0169
_diffrn_reflns_Laue_measured_fraction_full 1.000
_diffrn_reflns_Laue_measured_fraction_max 0.997
_diffrn_reflns_limit_h_max 13
_diffrn_reflns_limit_h_min -20
_diffrn_reflns_limit_k_max 8
_diffrn_reflns_limit_k_min -8
_diffrn_reflns_limit_l_max 31
_diffrn_reflns_limit_l_min -31
_diffrn_reflns_number 9013
_diffrn_reflns_point_group_measured_fraction_full 1.000
_diffrn_reflns_point_group_measured_fraction_max 0.997
_diffrn_reflns_theta_full 67.684
_diffrn_reflns_theta_max 69.975
_diffrn_reflns_theta_min 5.369
_diffrn_source 'micro-focus sealed X-ray tube'
_exptl_absorpt_coefficient_mu 0.719
_exptl_absorpt_correction_T_max 1.00000
_exptl_absorpt_correction_T_min 0.92104
_exptl_absorpt_correction_type multi-scan
_exptl_absorpt_process_details
; 
CrysAlisPro 1.171.40.68a (Rigaku Oxford Diffraction, 2019) 
Empirical absorption correction using spherical harmonics, 
 implemented in SCALE3 ABSPACK scaling algorithm. 
;
_exptl_crystal_colour 'pale yellow'
_exptl_crystal_density_diffrn 1.343
_exptl_crystal_density_method 'Not Measured'
_exptl_crystal_description block
_exptl_crystal_F_000 1216
_exptl_crystal_size_max 0.150
_exptl_crystal_size_mid 0.120
_exptl_crystal_size_min 0.100
_refine_diff_density_max 0.190
_refine_diff_density_min -0.161
_refine_diff_density_rms 0.036
_refine_ls_extinction_coef 0.00040(7)
_refine_ls_extinction_expression Fc^*^=kFc[1+0.001xFc^2^\l^3^/sin(2\q)]^-1/4^
_refine_ls_extinction_method 'SHELXL-2018/3 (Sheldrick 2018)'
_refine_ls_goodness_of_fit_ref 1.065
_refine_ls_hydrogen_treatment constr
_refine_ls_matrix_type full
_refine_ls_number_parameters 200
_refine_ls_number_reflns 2703
_refine_ls_number_restraints 201
_refine_ls_restrained_S_all 1.036
_refine_ls_R_factor_all 0.0368
_refine_ls_R_factor_gt 0.0340
_refine_ls_shift/su_max 0.000
_refine_ls_shift/su_mean 0.000
_refine_ls_structure_factor_coef Fsqd
_refine_ls_weighting_details 'w=1/[\s^2^(Fo^2^)+(0.0494P)^2^+1.3900P] where P=(Fo^2^+2Fc^2^)/3'
_refine_ls_weighting_scheme calc
_refine_ls_wR_factor_gt 0.0902
_refine_ls_wR_factor_ref 0.0921
_reflns_Friedel_coverage 0.000
_reflns_number_gt 2458
_reflns_number_total 2703
_reflns_threshold_expression 'I > 2\s(I)'
_cod_data_source_file d1ob02043a2.cif
_cod_data_source_block Compound4a
_cod_depositor_comments 'Adding full bibliography for 7158444--7158445.cif.'
_cod_original_sg_symbol_H-M 'C 2/c'
_cod_database_code 7158444
_shelx_shelxl_version_number 2018/3
_shelx_space_group_comment
; 
The symmetry employed for this shelxl refinement is uniquely defined 
by the following loop, which should always be used as a source of 
symmetry information in preference to the above space-group names. 
They are only intended as comments. 
;
_shelx_estimated_absorpt_t_min 0.900
_shelx_estimated_absorpt_t_max 0.932

loop_
_space_group_symop_operation_xyz
'x, y, z'
'-x, y, -z+1/2'
'x+1/2, y+1/2, z'
'-x+1/2, y+1/2, -z+1/2'
'-x, -y, -z'
'x, -y, z-1/2'
'-x+1/2, -y+1/2, -z'
'x+1/2, -y+1/2, z-1/2'

loop_
_atom_site_label
_atom_site_type_symbol
_atom_site_fract_x
_atom_site_fract_y
_atom_site_fract_z
_atom_site_U_iso_or_equiv
_atom_site_adp_type
_atom_site_occupancy
_atom_site_site_symmetry_order
_atom_site_calc_flag
_atom_site_refinement_flags_posn
_atom_site_refinement_flags_adp
_atom_site_refinement_flags_occupancy
_atom_site_disorder_assembly
_atom_site_disorder_group
O1 O 0.61252(7) 1.09331(13) 0.34298(3) 0.0431(3) Uani 1 1 d . U . . .
O2 O 0.73336(5) 0.47225(14) 0.43509(3) 0.0340(2) Uani 1 1 d . U . . .
N1 N 0.59806(6) 0.54755(13) 0.42029(3) 0.0209(2) Uani 1 1 d . U . . .
N2 N 0.57079(6) 0.17593(14) 0.46478(3) 0.0245(2) Uani 1 1 d . U . . .
C1 C 0.51900(7) 0.49386(16) 0.42617(4) 0.0204(2) Uani 1 1 d . U . . .
C2 C 0.45235(7) 0.61929(17) 0.41100(4) 0.0262(3) Uani 1 1 d . U . . .
H2B H 0.459217 0.743187 0.394315 0.031 Uiso 1 1 calc R U . . .
C3 C 0.37648(7) 0.56233(19) 0.42036(5) 0.0297(3) Uani 1 1 d . U . . .
H3A H 0.331553 0.649357 0.410709 0.036 Uiso 1 1 calc R U . . .
C4 C 0.36478(7) 0.3793(2) 0.44372(4) 0.0290(3) Uani 1 1 d . U . . .
H4A H 0.312305 0.342490 0.450118 0.035 Uiso 1 1 calc R U . . .
C5 C 0.42950(7) 0.25203(18) 0.45749(4) 0.0258(3) Uani 1 1 d . U . . .
H5A H 0.421435 0.125947 0.472776 0.031 Uiso 1 1 calc R U . . .
C6 C 0.50705(7) 0.30758(16) 0.44909(4) 0.0214(2) Uani 1 1 d . U . . .
C7 C 0.64228(7) 0.23265(17) 0.45914(4) 0.0251(3) Uani 1 1 d . U . . .
H7A H 0.685636 0.142264 0.470050 0.030 Uiso 1 1 calc R U . . .
C8 C 0.66292(7) 0.42469(17) 0.43736(4) 0.0238(2) Uani 1 1 d . U . . .
C9 C 0.61517(7) 0.74211(16) 0.39855(4) 0.0231(2) Uani 1 1 d . U . . .
H9A H 0.671647 0.781226 0.412557 0.028 Uiso 1 1 calc R U . . .
H9B H 0.578611 0.843893 0.409929 0.028 Uiso 1 1 calc R U . . .
C10 C 0.60452(7) 0.74263(16) 0.33998(4) 0.0231(2) Uani 1 1 d . U . . .
C11 C 0.61738(7) 0.94272(17) 0.31716(4) 0.0257(3) Uani 1 1 d . U . . .
C12 C 0.63511(7) 0.95984(16) 0.26296(4) 0.0232(2) Uani 1 1 d . U . . .
C13 C 0.60200(7) 1.12088(18) 0.23284(4) 0.0274(3) Uani 1 1 d . U . . .
H13A H 0.568077 1.213914 0.246687 0.033 Uiso 1 1 calc R U . . .
C14 C 0.61811(8) 1.14650(19) 0.18291(5) 0.0302(3) Uani 1 1 d . U . . .
H14A H 0.593648 1.253778 0.162138 0.036 Uiso 1 1 calc R U . . .
C15 C 0.66993(7) 1.01557(19) 0.16326(4) 0.0290(3) Uani 1 1 d . U . . .
H15A H 0.681306 1.033441 0.129067 0.035 Uiso 1 1 calc R U . . .
C16 C 0.70511(7) 0.85881(19) 0.19342(5) 0.0298(3) Uani 1 1 d . U . . .
H16A H 0.741889 0.771492 0.180247 0.036 Uiso 1 1 calc R U . . .
C17 C 0.68696(7) 0.82837(18) 0.24288(4) 0.0275(3) Uani 1 1 d . U . . .
H17A H 0.709901 0.717878 0.263025 0.033 Uiso 1 1 calc R U . . .
C18 C 0.58162(8) 0.58438(18) 0.31074(5) 0.0327(3) Uani 1 1 d . U . . .
H18C H 0.572872 0.596201 0.274031 0.039 Uiso 1 1 calc R U . . .
H18A H 0.573942 0.458948 0.326466 0.039 Uiso 1 1 calc R U . . .

loop_
_atom_site_aniso_label
_atom_site_aniso_U_11
_atom_site_aniso_U_22
_atom_site_aniso_U_33
_atom_site_aniso_U_23
_atom_site_aniso_U_13
_atom_site_aniso_U_12
O1 0.0853(8) 0.0201(4) 0.0281(5) -0.0005(3) 0.0223(5) -0.0024(4)
O2 0.0259(4) 0.0392(5) 0.0381(5) 0.0085(4) 0.0094(4) -0.0007(4)
N1 0.0264(5) 0.0183(4) 0.0189(4) 0.0018(3) 0.0059(3) -0.0020(4)
N2 0.0332(5) 0.0202(5) 0.0207(4) 0.0022(3) 0.0059(4) 0.0005(4)
C1 0.0264(5) 0.0197(5) 0.0155(5) -0.0019(4) 0.0048(4) -0.0020(4)
C2 0.0323(6) 0.0218(5) 0.0248(5) 0.0015(4) 0.0056(4) 0.0018(5)
C3 0.0278(6) 0.0338(6) 0.0270(6) -0.0016(5) 0.0033(5) 0.0046(5)
C4 0.0258(6) 0.0372(6) 0.0248(6) -0.0039(5) 0.0063(4) -0.0058(5)
C5 0.0332(6) 0.0249(6) 0.0203(5) -0.0004(4) 0.0068(4) -0.0070(4)
C6 0.0294(6) 0.0196(5) 0.0156(5) -0.0011(4) 0.0047(4) -0.0014(4)
C7 0.0307(6) 0.0224(6) 0.0223(5) 0.0020(4) 0.0043(4) 0.0040(4)
C8 0.0273(6) 0.0255(6) 0.0193(5) 0.0004(4) 0.0055(4) 0.0003(4)
C9 0.0303(6) 0.0184(5) 0.0212(5) 0.0012(4) 0.0059(4) -0.0052(4)
C10 0.0270(5) 0.0210(5) 0.0221(5) 0.0023(4) 0.0065(4) -0.0007(4)
C11 0.0347(6) 0.0204(5) 0.0230(5) 0.0007(4) 0.0074(4) -0.0015(4)
C12 0.0279(5) 0.0207(5) 0.0216(5) 0.0011(4) 0.0054(4) -0.0033(4)
C13 0.0315(6) 0.0252(6) 0.0266(6) 0.0027(5) 0.0085(5) 0.0041(5)
C14 0.0348(6) 0.0310(6) 0.0251(6) 0.0075(5) 0.0055(5) 0.0042(5)
C15 0.0329(6) 0.0352(6) 0.0199(5) 0.0012(5) 0.0069(4) -0.0020(5)
C16 0.0319(6) 0.0324(6) 0.0264(6) -0.0025(5) 0.0083(5) 0.0048(5)
C17 0.0330(6) 0.0242(6) 0.0253(6) 0.0028(4) 0.0044(5) 0.0037(4)
C18 0.0522(8) 0.0237(6) 0.0225(6) 0.0014(4) 0.0066(5) -0.0077(5)

loop_
_atom_type_symbol
_atom_type_description
_atom_type_scat_dispersion_real
_atom_type_scat_dispersion_imag
_atom_type_scat_source
C C 0.0181 0.0091 'International Tables Vol C Tables 4.2.6.8 and 6.1.1.4'
H H 0.0000 0.0000 'International Tables Vol C Tables 4.2.6.8 and 6.1.1.4'
N N 0.0311 0.0180 'International Tables Vol C Tables 4.2.6.8 and 6.1.1.4'
O O 0.0492 0.0322 'International Tables Vol C Tables 4.2.6.8 and 6.1.1.4'

loop_
_geom_angle_atom_site_label_1
_geom_angle_atom_site_label_2
_geom_angle_atom_site_label_3
_geom_angle
_geom_angle_site_symmetry_1
_geom_angle_site_symmetry_3
_geom_angle_publ_flag
C8 N1 C1 121.30(9) . . ?
C8 N1 C9 117.55(9) . . ?
C1 N1 C9 121.05(9) . . ?
C7 N2 C6 117.52(10) . . ?
C2 C1 N1 122.50(10) . . ?
C2 C1 C6 119.26(10) . . ?
N1 C1 C6 118.23(10) . . ?
C3 C2 C1 119.72(11) . . ?
C3 C2 H2B 120.1 . . ?
C1 C2 H2B 120.1 . . ?
C2 C3 C4 121.05(11) . . ?
C2 C3 H3A 119.5 . . ?
C4 C3 H3A 119.5 . . ?
C5 C4 C3 119.76(11) . . ?
C5 C4 H4A 120.1 . . ?
C3 C4 H4A 120.1 . . ?
C4 C5 C6 120.24(11) . . ?
C4 C5 H5A 119.9 . . ?
C6 C5 H5A 119.9 . . ?
N2 C6 C5 118.08(10) . . ?
N2 C6 C1 121.98(10) . . ?
C5 C6 C1 119.93(10) . . ?
N2 C7 C8 125.70(10) . . ?
N2 C7 H7A 117.2 . . ?
C8 C7 H7A 117.2 . . ?
O2 C8 N1 122.73(10) . . ?
O2 C8 C7 122.08(10) . . ?
N1 C8 C7 115.19(10) . . ?
N1 C9 C10 113.34(9) . . ?
N1 C9 H9A 108.9 . . ?
C10 C9 H9A 108.9 . . ?
N1 C9 H9B 108.9 . . ?
C10 C9 H9B 108.9 . . ?
H9A C9 H9B 107.7 . . ?
C18 C10 C11 122.03(10) . . ?
C18 C10 C9 123.96(10) . . ?
C11 C10 C9 113.91(9) . . ?
O1 C11 C10 119.32(10) . . ?
O1 C11 C12 120.05(10) . . ?
C10 C11 C12 120.62(10) . . ?
C17 C12 C13 119.19(10) . . ?
C17 C12 C11 122.49(10) . . ?
C13 C12 C11 118.21(10) . . ?
C14 C13 C12 120.55(11) . . ?
C14 C13 H13A 119.7 . . ?
C12 C13 H13A 119.7 . . ?
C13 C14 C15 119.92(11) . . ?
C13 C14 H14A 120.0 . . ?
C15 C14 H14A 120.0 . . ?
C16 C15 C14 119.97(11) . . ?
C16 C15 H15A 120.0 . . ?
C14 C15 H15A 120.0 . . ?
C15 C16 C17 120.32(11) . . ?
C15 C16 H16A 119.8 . . ?
C17 C16 H16A 119.8 . . ?
C16 C17 C12 119.99(11) . . ?
C16 C17 H17A 120.0 . . ?
C12 C17 H17A 120.0 . . ?
C10 C18 H18C 120.0 . . ?
C10 C18 H18A 120.0 . . ?
H18C C18 H18A 120.0 . . ?

loop_
_geom_bond_atom_site_label_1
_geom_bond_atom_site_label_2
_geom_bond_distance
_geom_bond_site_symmetry_2
_geom_bond_publ_flag
O1 C11 1.2200(15) . ?
O2 C8 1.2284(15) . ?
N1 C8 1.3742(15) . ?
N1 C1 1.3995(14) . ?
N1 C9 1.4633(13) . ?
N2 C7 1.2827(16) . ?
N2 C6 1.3899(15) . ?
C1 C2 1.3978(16) . ?
C1 C6 1.4075(15) . ?
C2 C3 1.3812(17) . ?
C2 H2B 0.9500 . ?
C3 C4 1.3928(18) . ?
C3 H3A 0.9500 . ?
C4 C5 1.3760(18) . ?
C4 H4A 0.9500 . ?
C5 C6 1.3973(16) . ?
C5 H5A 0.9500 . ?
C7 C8 1.4654(16) . ?
C7 H7A 0.9500 . ?
C9 C10 1.5119(15) . ?
C9 H9A 0.9900 . ?
C9 H9B 0.9900 . ?
C10 C18 1.3231(17) . ?
C10 C11 1.4916(15) . ?
C11 C12 1.4968(15) . ?
C12 C17 1.3924(17) . ?
C12 C13 1.3927(16) . ?
C13 C14 1.3841(17) . ?
C13 H13A 0.9500 . ?
C14 C15 1.3846(18) . ?
C14 H14A 0.9500 . ?
C15 C16 1.3826(18) . ?
C15 H15A 0.9500 . ?
C16 C17 1.3886(17) . ?
C16 H16A 0.9500 . ?
C17 H17A 0.9500 . ?
C18 H18C 0.9500 . ?
C18 H18A 0.9500 . ?

loop_
_geom_torsion_atom_site_label_1
_geom_torsion_atom_site_label_2
_geom_torsion_atom_site_label_3
_geom_torsion_atom_site_label_4
_geom_torsion
_geom_torsion_site_symmetry_1
_geom_torsion_site_symmetry_2
_geom_torsion_site_symmetry_3
_geom_torsion_site_symmetry_4
_geom_torsion_publ_flag
C8 N1 C1 C2 177.47(10) . . . . ?
C9 N1 C1 C2 1.20(15) . . . . ?
C8 N1 C1 C6 -1.44(14) . . . . ?
C9 N1 C1 C6 -177.71(9) . . . . ?
N1 C1 C2 C3 -176.55(10) . . . . ?
C6 C1 C2 C3 2.35(16) . . . . ?
C1 C2 C3 C4 -1.44(17) . . . . ?
C2 C3 C4 C5 -0.40(17) . . . . ?
C3 C4 C5 C6 1.30(17) . . . . ?
C7 N2 C6 C5 -176.72(10) . . . . ?
C7 N2 C6 C1 2.14(15) . . . . ?
C4 C5 C6 N2 178.52(10) . . . . ?
C4 C5 C6 C1 -0.37(16) . . . . ?
C2 C1 C6 N2 179.70(10) . . . . ?
N1 C1 C6 N2 -1.35(15) . . . . ?
C2 C1 C6 C5 -1.46(15) . . . . ?
N1 C1 C6 C5 177.49(9) . . . . ?
C6 N2 C7 C8 -0.22(16) . . . . ?
C1 N1 C8 O2 -176.24(10) . . . . ?
C9 N1 C8 O2 0.15(16) . . . . ?
C1 N1 C8 C7 3.10(14) . . . . ?
C9 N1 C8 C7 179.49(9) . . . . ?
N2 C7 C8 O2 176.98(11) . . . . ?
N2 C7 C8 N1 -2.37(16) . . . . ?
C8 N1 C9 C10 97.44(11) . . . . ?
C1 N1 C9 C10 -86.16(12) . . . . ?
N1 C9 C10 C18 0.33(17) . . . . ?
N1 C9 C10 C11 176.85(9) . . . . ?
C18 C10 C11 O1 156.51(13) . . . . ?
C9 C10 C11 O1 -20.09(16) . . . . ?
C18 C10 C11 C12 -22.76(18) . . . . ?
C9 C10 C11 C12 160.65(10) . . . . ?
O1 C11 C12 C17 139.89(13) . . . . ?
C10 C11 C12 C17 -40.85(16) . . . . ?
O1 C11 C12 C13 -36.21(17) . . . . ?
C10 C11 C12 C13 143.05(11) . . . . ?
C17 C12 C13 C14 2.18(18) . . . . ?
C11 C12 C13 C14 178.41(11) . . . . ?
C12 C13 C14 C15 -2.40(19) . . . . ?
C13 C14 C15 C16 0.38(19) . . . . ?
C14 C15 C16 C17 1.85(19) . . . . ?
C15 C16 C17 C12 -2.06(19) . . . . ?
C13 C12 C17 C16 0.05(18) . . . . ?
C11 C12 C17 C16 -176.01(11) . . . . ?
